data_4100913
loop_
_publ_author_name
' Kimihisa Yamamoto '

_publ_section_title
;
Supplementary Information of X-ray Crystal Analysis of HAM4
;
_journal_name_full 'Journal of the American Chemical Society'
_journal_year 2005
_chemical_formula_sum 'C8 H9 Cl3 N O'
_chemical_formula_weight 241.51
_space_group_IT_number 1
_symmetry_cell_setting triclinic
_symmetry_space_group_name_Hall 'P 1'
_symmetry_space_group_name_H-M 'P 1'
_cell_angle_alpha 101.406(3)
_cell_angle_beta 90.749(3)
_cell_angle_gamma 114.735(3)
_cell_formula_units_Z 4
_cell_length_a 8.4098(13)
_cell_length_b 9.8271(15)
_cell_length_c 14.997(2)
_cell_measurement_temperature 193(2)
_cell_volume 1097.1(3)
_diffrn_ambient_temperature 193(2)
_exptl_crystal_density_diffrn 1.462
_cod_depositor_comments
;
The following automatic conversions were performed:
'_symmetry_cell_setting' value 'Triclinic' changed to 'triclinic'
according to '/home/saulius/struct/CIF-dictionaries/cif_core.dic'
dictionary named 'cif_core.dic' version 2.4.1 from 2010-06-29.

Automatic conversion script
Id: cif_fix_enum 1527 2010-12-29 10:47:43Z saulius 
;
_cod_database_code 4100913

loop_
_symmetry_equiv_pos_as_xyz
'x, y, z'

loop_
_atom_site_label
_atom_site_type_symbol
_atom_site_fract_x
_atom_site_fract_y
_atom_site_fract_z
_atom_site_U_iso_or_equiv
_atom_site_adp_type
_atom_site_occupancy
_atom_site_symmetry_multiplicity
_atom_site_calc_flag
_atom_site_refinement_flags
_atom_site_disorder_assembly
_atom_site_disorder_group
Cl1 Cl 0.2765(5) 0.8506(4) 0.6032(2) 0.0306(8) Uani 1 1 d . . .
Cl2 Cl 0.6199(6) 0.0341(6) 1.0125(3) 0.0414(10) Uani 1 1 d . . .
Cl3 Cl 0.4998(6) 0.3343(5) 0.1796(3) 0.0357(9) Uani 1 1 d . . .
Cl4 Cl 1.0936(6) -0.0115(5) 0.3055(3) 0.0365(10) Uani 1 1 d . . .
Cl5 Cl 0.3174(5) -0.2280(4) 0.9181(2) 0.0297(8) Uani 1 1 d . . .
Cl6 Cl 0.4919(6) 0.6267(6) 0.2135(3) 0.0425(11) Uani 1 1 d . . .
Cl7 Cl 1.0837(6) 0.2869(5) 0.3399(3) 0.0372(9) Uani 1 1 d . . .
Cl8 Cl -0.0363(4) 0.5828(4) 0.5044(2) 0.0276(8) Uani 1 1 d . . .
Cl9 Cl 0.0320(6) 0.5098(7) 0.7121(3) 0.0539(14) Uani 1 1 d . . .
Cl10 Cl 1.0448(7) 0.0932(7) 0.5306(3) 0.0557(15) Uani 1 1 d . . .
Cl11 Cl 0.5390(5) 0.5239(6) -0.0118(3) 0.0406(11) Uani 1 1 d . . .
Cl12 Cl 0.5528(6) 0.1055(6) 0.8070(2) 0.0449(12) Uani 1 1 d . . .
O2 O 0.245(2) 0.7106(17) 0.3844(8) 0.047(3) Uani 1 1 d . . .
O3 O 0.3406(12) -0.0919(12) 1.1395(6) 0.0155(18) Uani 1 1 d . . .
C22 C 0.3361(17) 0.0659(12) 0.9358(8) 0.011(2) Uani 1 1 d . . .
C13 C 0.249(2) 0.552(3) 0.5739(10) 0.047(5) Uani 1 1 d . . .
C11 C 0.2909(13) 0.6648(11) 0.4473(6) 0.005(2) Uani 1 1 d . . .
N2 N 0.1705(15) -0.0001(14) 1.0634(9) 0.029(3) Uani 1 1 d . . .
N4 N 0.4137(17) 0.6308(15) 0.4569(6) 0.022(3) Uani 1 1 d . . .
C20 C 0.309(2) -0.0537(19) 1.0739(11) 0.040(4) Uani 1 1 d . . .
O4 O 0.687(2) 0.586(2) 0.3722(8) 0.050(4) Uani 1 1 d . . .
C28 C 0.1567(18) 0.0399(14) 0.9784(8) 0.018(3) Uani 1 1 d . . .
N1 N 0.6763(13) 0.0148(15) 0.2428(6) 0.017(2) Uani 1 1 d . . .
N3 N 0.901(2) 0.6071(19) 0.2805(11) 0.046(4) Uani 1 1 d . . .
O1 O 0.8980(18) 0.025(2) 0.1527(8) 0.046(3) Uani 1 1 d . . .
C12 C 0.1972(14) 0.6665(12) 0.5406(7) 0.007(2) Uani 1 1 d . . .
C19 C 0.4318(17) 0.5688(19) 0.5405(8) 0.031(4) Uani 1 1 d . . .
C3 C 0.945(2) 0.080(2) 0.3170(9) 0.028(3) Uani 1 1 d . . .
C5 C 0.8553(15) 0.1222(13) 0.4891(7) 0.016(2) Uani 1 1 d . . .
C31 C 0.7722(19) 0.598(2) 0.1328(10) 0.031(4) Uani 1 1 d . . .
C32 C 0.7069(17) 0.4920(18) 0.0414(8) 0.023(3) Uani 1 1 d . . .
C21 C 0.3959(19) -0.0282(15) 0.9905(9) 0.026(3) Uani 1 1 d . . .
C4 C 0.8166(17) 0.0394(13) 0.3836(8) 0.017(3) Uani 1 1 d . . .
C2 C 0.835(2) 0.0403(16) 0.2258(9) 0.037(4) Uani 1 1 d . . .
C30 C 0.6275(18) 0.5327(13) 0.2025(9) 0.017(3) Uani 1 1 d . . .
C29 C 0.7401(18) 0.5798(18) 0.2945(9) 0.029(4) Uani 1 1 d . . .
C18 C 0.5968(17) 0.696(2) 0.6056(9) 0.037(4) Uani 1 1 d . . .
C27 C -0.0191(19) -0.0633(14) 0.9194(9) 0.025(3) Uani 1 1 d . . .
C10 C 0.6474(16) 0.0313(12) 0.3399(7) 0.013(2) Uani 1 1 d . . .
C35 C 1.086(2) 0.471(2) 0.0612(10) 0.036(4) Uani 1 1 d . . .
C14 C 0.2614(17) 0.5834(18) 0.6852(7) 0.024(3) Uani 1 1 d . . .
C23 C 0.3318(18) 0.0472(15) 0.8375(11) 0.031(3) Uani 1 1 d . . .
C37 C 0.949(2) 0.602(2) 0.1820(11) 0.041(4) Uani 1 1 d . . .
C8 C 0.505(2) 0.1553(16) 0.4569(11) 0.034(4) Uani 1 1 d . . .
C33 C 0.8636(17) 0.5317(16) -0.0290(10) 0.022(3) Uani 1 1 d . . .
C6 C 0.708(3) 0.076(2) 0.5419(9) 0.041(4) Uani 1 1 d . . .
C9 C 0.603(2) 0.166(2) 0.3723(7) 0.030(4) Uani 1 1 d . . .
C36 C 0.988(2) 0.4545(16) 0.1499(12) 0.036(4) Uani 1 1 d . . .
C15 C 0.340(2) 0.4868(16) 0.7275(12) 0.036(4) Uani 1 1 d . . .
C34 C 0.972(2) 0.4402(17) -0.0303(10) 0.035(4) Uani 1 1 d . . .
C16 C 0.535(3) 0.584(3) 0.7492(13) 0.053(6) Uani 1 1 d . . .
C17 C 0.654(3) 0.612(2) 0.6747(9) 0.037(4) Uani 1 1 d . . .
C24 C 0.242(2) 0.135(2) 0.8003(10) 0.037(4) Uani 1 1 d . . .
C7 C 0.621(2) 0.1925(19) 0.5438(9) 0.034(4) Uani 1 1 d . . .
C26 C -0.0722(18) 0.015(2) 0.8571(10) 0.033(4) Uani 1 1 d . . .
C25 C 0.041(2) 0.041(2) 0.7690(10) 0.034(4) Uani 1 1 d . . .

loop_
_atom_site_aniso_label
_atom_site_aniso_U_11
_atom_site_aniso_U_22
_atom_site_aniso_U_33
_atom_site_aniso_U_23
_atom_site_aniso_U_13
_atom_site_aniso_U_12
Cl1 0.032(2) 0.035(2) 0.0249(17) 0.0062(15) 0.0050(15) 0.0147(16)
Cl2 0.035(2) 0.071(3) 0.0257(18) 0.0084(19) 0.0082(16) 0.030(2)
Cl3 0.043(2) 0.0241(19) 0.0331(19) 0.0025(15) 0.0145(17) 0.0087(16)
Cl4 0.036(2) 0.040(2) 0.052(2) 0.0066(18) 0.0024(18) 0.036(2)
Cl5 0.046(2) 0.0153(16) 0.0280(17) -0.0024(13) 0.0068(15) 0.0170(16)
Cl6 0.034(2) 0.069(3) 0.0240(18) -0.0021(18) 0.0015(15) 0.027(2)
Cl7 0.031(2) 0.037(2) 0.035(2) 0.0158(17) 0.0094(16) 0.0025(17)
Cl8 0.0041(14) 0.038(2) 0.0347(18) 0.0180(16) 0.0017(12) -0.0003(13)
Cl9 0.025(2) 0.086(4) 0.054(3) 0.034(3) 0.013(2) 0.019(2)
Cl10 0.057(3) 0.097(4) 0.031(2) 0.026(3) 0.010(2) 0.044(3)
Cl11 0.028(2) 0.074(3) 0.0260(18) 0.007(2) -0.0087(15) 0.029(2)
Cl12 0.036(2) 0.085(4) 0.0116(15) 0.0184(19) 0.0121(15) 0.021(2)
O2 0.055(9) 0.058(9) 0.028(6) 0.010(6) 0.008(6) 0.023(7)
O3 0.008(4) 0.031(5) 0.009(4) 0.012(4) -0.003(3) 0.007(4)
C22 0.027(6) 0.000(4) 0.014(5) 0.007(4) -0.002(4) 0.011(4)
C13 0.027(8) 0.113(15) 0.013(6) 0.021(8) 0.017(6) 0.037(9)
C11 0.004(4) 0.006(4) 0.007(4) 0.021(4) 0.000(3) -0.004(3)
N2 0.003(5) 0.022(6) 0.046(7) -0.010(5) -0.002(5) -0.002(4)
N4 0.044(7) 0.043(7) 0.000(4) 0.020(4) 0.014(4) 0.031(6)
C20 0.024(7) 0.043(9) 0.041(8) -0.035(7) -0.001(6) 0.021(7)
O4 0.049(8) 0.101(12) 0.023(6) 0.023(7) 0.018(5) 0.049(8)
C28 0.040(7) 0.010(5) 0.028(6) 0.012(5) 0.001(5) 0.030(5)
N1 0.000(4) 0.051(7) 0.000(4) -0.004(4) 0.002(3) 0.015(5)
N3 0.052(10) 0.035(8) 0.041(8) 0.007(7) -0.001(7) 0.009(7)
O1 0.030(7) 0.089(10) 0.018(5) -0.001(6) -0.003(5) 0.030(7)
C12 0.007(5) 0.009(5) 0.000(4) 0.002(3) 0.009(3) -0.001(4)
C19 0.006(6) 0.063(10) 0.003(5) -0.004(5) 0.003(4) 0.000(6)
C3 0.019(7) 0.054(9) 0.017(6) 0.019(6) 0.011(5) 0.016(7)
C5 0.010(5) 0.012(5) 0.009(5) -0.010(4) 0.011(4) -0.007(4)
C31 0.019(7) 0.059(10) 0.029(7) 0.027(7) 0.025(6) 0.023(7)
C32 0.019(6) 0.059(9) 0.020(6) 0.037(6) 0.015(5) 0.032(6)
C21 0.026(7) 0.016(6) 0.027(6) -0.028(5) -0.020(5) 0.015(5)
C4 0.024(6) 0.000(4) 0.015(5) -0.011(4) -0.026(4) -0.002(4)
C2 0.041(9) 0.023(7) 0.017(6) 0.012(5) -0.025(6) -0.018(6)
C30 0.019(6) 0.000(5) 0.028(6) -0.009(4) -0.002(5) 0.006(5)
C29 0.024(7) 0.061(9) 0.028(6) -0.003(6) 0.021(5) 0.048(7)
C18 0.011(6) 0.083(12) 0.032(7) 0.053(8) -0.001(5) 0.018(7)
C27 0.029(7) 0.013(6) 0.026(6) -0.024(5) 0.009(5) 0.013(5)
C10 0.020(6) 0.000(4) 0.002(4) -0.003(3) 0.009(4) -0.010(4)
C35 0.059(10) 0.071(11) 0.023(7) 0.030(7) 0.029(7) 0.062(10)
C14 0.026(7) 0.060(9) 0.007(5) 0.039(6) 0.023(5) 0.023(6)
C23 0.016(7) 0.008(5) 0.050(8) -0.021(5) -0.015(6) -0.002(5)
C37 0.030(8) 0.083(13) 0.031(7) 0.008(8) -0.002(6) 0.047(9)
C8 0.021(7) 0.015(6) 0.037(8) -0.008(6) -0.008(6) -0.011(5)
C33 0.009(6) 0.016(6) 0.039(7) 0.013(6) 0.006(5) -0.001(5)
C6 0.068(12) 0.070(12) 0.000(5) 0.012(6) 0.012(6) 0.043(10)
C9 0.057(9) 0.072(10) 0.000(5) 0.014(6) 0.011(5) 0.062(9)
C36 0.021(8) 0.010(6) 0.066(11) 0.002(6) 0.004(7) -0.002(5)
C15 0.048(10) 0.007(6) 0.050(9) -0.003(6) -0.012(8) 0.012(6)
C34 0.027(8) 0.019(7) 0.041(8) -0.013(6) -0.029(6) 0.003(6)
C16 0.059(13) 0.088(15) 0.045(10) 0.050(11) 0.000(9) 0.047(12)
C17 0.074(11) 0.060(10) 0.010(5) 0.003(6) 0.010(6) 0.062(10)
C24 0.037(9) 0.080(12) 0.025(7) 0.051(8) 0.023(6) 0.036(9)
C7 0.061(10) 0.052(9) 0.019(6) 0.027(6) 0.051(7) 0.043(8)
C26 0.008(6) 0.059(10) 0.026(7) 0.017(7) -0.006(5) 0.006(6)
C25 0.014(7) 0.046(9) 0.025(7) -0.008(6) -0.006(5) 0.006(6)

loop_
_geom_bond_atom_site_label_1
_geom_bond_atom_site_label_2
_geom_bond_distance
_geom_bond_site_symmetry_2
_geom_bond_publ_flag
Cl1 C12 1.702(11) . ?
Cl2 C21 1.724(15) . ?
Cl3 C30 1.745(13) . ?
Cl4 C3 1.812(16) . ?
Cl5 C21 1.877(12) . ?
Cl6 C30 1.735(12) . ?
Cl7 C3 1.824(18) . ?
Cl8 C12 1.809(11) . ?
Cl9 C14 1.837(13) . ?
Cl10 C5 1.853(14) . ?
Cl11 C32 1.779(11) . ?
Cl12 C23 1.796(16) . ?
O2 C11 1.241(15) . ?
O3 C20 1.18(2) . ?
C22 C23 1.448(19) . ?
C22 C21 1.568(17) . ?
C22 C28 1.586(18) . ?
C13 C12 1.53(2) . ?
C13 C19 1.575(19) . ?
C13 C14 1.630(17) . ?
C11 N4 1.226(15) . ?
C11 C12 1.616(12) . ?
N2 C28 1.423(17) . ?
N2 C20 1.482(19) . ?
N4 C19 1.531(16) . ?
C20 C21 1.47(2) . ?
O4 C29 1.254(16) . ?
C28 C27 1.53(2) . ?
N1 C2 1.29(2) . ?
N1 C10 1.468(13) . ?
N3 C29 1.30(2) . ?
N3 C37 1.53(2) . ?
O1 C2 1.232(19) . ?
C19 C18 1.57(2) . ?
C3 C4 1.47(2) . ?
C3 C2 1.526(18) . ?
C5 C6 1.437(19) . ?
C5 C4 1.589(15) . ?
C31 C32 1.49(2) . ?
C31 C30 1.622(18) . ?
C31 C37 1.64(2) . ?
C32 C33 1.665(17) . ?
C4 C10 1.523(18) . ?
C30 C29 1.536(19) . ?
C18 C17 1.624(17) . ?
C27 C26 1.49(2) . ?
C10 C9 1.512(17) . ?
C35 C34 1.56(2) . ?
C35 C36 1.57(2) . ?
C14 C15 1.581(18) . ?
C23 C24 1.53(2) . ?
C37 C36 1.60(2) . ?
C8 C7 1.51(2) . ?
C8 C9 1.52(2) . ?
C33 C34 1.52(2) . ?
C6 C7 1.60(2) . ?
C15 C16 1.50(3) . ?
C16 C17 1.50(2) . ?
C24 C25 1.56(2) . ?
C26 C25 1.64(2) . ?
